data_4107863
loop_
_publ_author_name
'Alfred J. Wooten'
'Patrick J. Carroll'
'Patrick J. Walsh'

_publ_section_title
;
 Insight into Substrate Binding in Shibasaki's Li3(THF)n(BINOLate)3Ln
 Complexes and Implications in Catalysis
;
_journal_name_full 'Journal of the American Chemical Society'
_journal_page_first 7407
_journal_page_last 7419
_journal_paper_doi 10.1021/ja7107933
_journal_volume 130
_journal_year 2008
_chemical_formula_sum 'C72 H72 Li3 Lu N6 O6'
_chemical_formula_weight 1313.15
_space_group_IT_number 5
_symmetry_cell_setting monoclinic
_symmetry_Int_Tables_number 5
_symmetry_space_group_name_Hall 'C 2y'
_symmetry_space_group_name_H-M 'C 1 2 1'
_atom_sites_solution_hydrogens geom
_atom_sites_solution_primary direct
_audit_creation_method SHELXL-97
_cell_angle_alpha 90.00
_cell_angle_beta 117.987(1)
_cell_angle_gamma 90.00
_cell_formula_units_Z 4
_cell_length_a 21.4512(11)
_cell_length_b 15.2859(7)
_cell_length_c 22.0196(11)
_cell_measurement_temperature 143(1)
_cell_volume 6375.9(5)
_computing_data_collection 'CrystalClear (Rigaku, 1999)'
_computing_data_reduction 'CrystalClear (Rigaku, 1999)'
_computing_structure_refinement 'SHELXL-97 (Sheldrick, 1997)'
_computing_structure_solution 'SIR97 (Altomare, 1999)'
_diffrn_ambient_temperature 143(1)
_diffrn_measured_fraction_theta_full 0.978
_diffrn_measured_fraction_theta_max 0.978
_diffrn_measurement_device 'CCD Area Detector'
_diffrn_measurement_device_type 'Rigaku Mercury'
_diffrn_measurement_method 'phi and omega rotations'
_diffrn_radiation_monochromator graphite
_diffrn_radiation_source 'rotating anode'
_diffrn_radiation_type MoK\a
_diffrn_radiation_wavelength 0.71069
_diffrn_reflns_av_R_equivalents 0.0259
_diffrn_reflns_av_sigmaI/netI 0.0623
_diffrn_reflns_limit_h_max 27
_diffrn_reflns_limit_h_min -26
_diffrn_reflns_limit_k_max 19
_diffrn_reflns_limit_k_min -19
_diffrn_reflns_limit_l_max 28
_diffrn_reflns_limit_l_min -28
_diffrn_reflns_number 26789
_diffrn_reflns_theta_full 27.48
_diffrn_reflns_theta_max 27.48
_diffrn_reflns_theta_min 2.66
_exptl_absorpt_coefficient_mu 1.606
_exptl_absorpt_correction_T_max 1.0000
_exptl_absorpt_correction_T_min 0.7145
_exptl_absorpt_correction_type multi-scan
_exptl_crystal_density_diffrn 1.368
_exptl_crystal_F_000 2696
_exptl_crystal_size_max 0.22
_exptl_crystal_size_mid 0.22
_exptl_crystal_size_min 0.05
_refine_diff_density_max 2.581
_refine_diff_density_min -0.698
_refine_diff_density_rms 0.080
_refine_ls_abs_structure_details 'Flack H D (1983), Acta Cryst. A39, 876-881'
_refine_ls_abs_structure_Flack -0.010(6)
_refine_ls_extinction_method none
_refine_ls_goodness_of_fit_ref 1.121
_refine_ls_hydrogen_treatment constr
_refine_ls_matrix_type full
_refine_ls_number_parameters 796
_refine_ls_number_reflns 13537
_refine_ls_number_restraints 1
_refine_ls_restrained_S_all 1.121
_refine_ls_R_factor_all 0.0457
_refine_ls_R_factor_gt 0.0370
_refine_ls_shift/su_max 0.013
_refine_ls_shift/su_mean 0.000
_refine_ls_structure_factor_coef Fsqd
_refine_ls_weighting_details 'calc w=1/[\s^2^(Fo^2^)+(0.0161P)^2^+0.1844P] where P=(Fo^2^+2Fc^2^)/3'
_refine_ls_weighting_scheme calc
_refine_ls_wR_factor_gt 0.0676
_refine_ls_wR_factor_ref 0.0729
_reflns_number_gt 11931
_reflns_number_total 13537
_reflns_threshold_expression >2sigma(I)
_cod_data_source_file ja7107933-file002.cif
_cod_data_source_block shelxl
_cod_original_sg_symbol_H-M 'C 2 '
_cod_database_code 4107863

loop_
_symmetry_equiv_pos_as_xyz
'x, y, z'
'-x, y, -z'
'x+1/2, y+1/2, z'
'-x+1/2, y+1/2, -z'

loop_
_atom_site_label
_atom_site_type_symbol
_atom_site_fract_x
_atom_site_fract_y
_atom_site_fract_z
_atom_site_U_iso_or_equiv
_atom_site_adp_type
_atom_site_occupancy
_atom_site_symmetry_multiplicity
_atom_site_calc_flag
_atom_site_refinement_flags
Lu1 Lu 0.5000 0.399891(13) 1.0000 0.03283(8) Uani 1 2 d S
Li1 Li 0.6449(5) 0.4907(6) 1.0817(5) 0.058(2) Uani 1 1 d .
Li2 Li 0.5000 0.1988(11) 1.0000 0.045(4) Uani 1 2 d S
C1 C 0.6076(3) 0.2983(3) 0.9743(2) 0.0327(10) Uani 1 1 d .
C2 C 0.6134(3) 0.3194(3) 0.9142(2) 0.0400(11) Uani 1 1 d .
H2A H 0.5727 0.3238 0.8722 0.053 Uiso 1 1 calc R
C3 C 0.6773(3) 0.3332(4) 0.9175(3) 0.0440(13) Uani 1 1 d .
H3A H 0.6800 0.3442 0.8772 0.059 Uiso 1 1 calc R
C4 C 0.7413(4) 0.3311(5) 0.9824(3) 0.0425(16) Uani 1 1 d .
C5 C 0.8059(4) 0.3498(5) 0.9856(4) 0.0545(18) Uani 1 1 d .
H5 H 0.8085 0.3638 0.9457 0.073 Uiso 1 1 calc R
C6 C 0.8665(3) 0.3476(4) 1.0481(3) 0.0543(13) Uani 1 1 d .
H6 H 0.9100 0.3609 1.0507 0.072 Uiso 1 1 calc R
C7 C 0.8617(3) 0.3252(3) 1.1074(3) 0.0483(12) Uani 1 1 d .
H7 H 0.9025 0.3243 1.1496 0.064 Uiso 1 1 calc R
C8 C 0.7990(3) 0.3048(3) 1.1047(2) 0.0404(11) Uani 1 1 d .
H8 H 0.7975 0.2895 1.1449 0.054 Uiso 1 1 calc R
C9 C 0.7349(2) 0.3065(3) 1.0408(2) 0.0312(10) Uani 1 1 d .
C10 C 0.6678(3) 0.2892(3) 1.0370(2) 0.0293(10) Uani 1 1 d .
C11 C 0.6616(2) 0.2609(3) 1.0989(2) 0.0329(9) Uani 1 1 d .
C12 C 0.6902(2) 0.1790(3) 1.1311(2) 0.0394(11) Uani 1 1 d .
C13 C 0.7227(3) 0.1201(3) 1.1047(2) 0.0491(12) Uani 1 1 d .
H13 H 0.7251 0.1354 1.0649 0.065 Uiso 1 1 calc R
C14 C 0.7504(3) 0.0424(4) 1.1351(3) 0.0669(17) Uani 1 1 d .
H14 H 0.7714 0.0057 1.1163 0.089 Uiso 1 1 calc R
C15 C 0.7473(4) 0.0175(5) 1.1944(4) 0.084(2) Uani 1 1 d .
H15 H 0.7667 -0.0355 1.2155 0.112 Uiso 1 1 calc R
C16 C 0.7163(3) 0.0700(5) 1.2210(3) 0.0754(19) Uani 1 1 d .
H16 H 0.7136 0.0519 1.2601 0.100 Uiso 1 1 calc R
C17 C 0.6872(3) 0.1527(4) 1.1913(2) 0.0564(15) Uani 1 1 d .
C18 C 0.6545(3) 0.2093(4) 1.2180(2) 0.0665(17) Uani 1 1 d .
H18 H 0.6528 0.1937 1.2581 0.088 Uiso 1 1 calc R
C19 C 0.6252(3) 0.2862(4) 1.1868(2) 0.0557(14) Uani 1 1 d .
H19 H 0.6029 0.3215 1.2052 0.074 Uiso 1 1 calc R
C20 C 0.6283(2) 0.3140(3) 1.1259(2) 0.0362(10) Uani 1 1 d .
C21 C 0.4625(2) 0.5760(3) 1.0468(2) 0.0354(10) Uani 1 1 d .
C22 C 0.4539(3) 0.5795(3) 1.1074(2) 0.0462(12) Uani 1 1 d .
H22 H 0.4289 0.5355 1.1156 0.062 Uiso 1 1 calc R
C23 C 0.4817(3) 0.6458(4) 1.1530(2) 0.0516(14) Uani 1 1 d .
H23 H 0.4746 0.6472 1.1915 0.069 Uiso 1 1 calc R
C24 C 0.5217(3) 0.7135(3) 1.1433(2) 0.0408(11) Uani 1 1 d .
C25 C 0.5537(3) 0.7794(4) 1.1925(2) 0.0511(14) Uani 1 1 d .
H25 H 0.5471 0.7805 1.2313 0.068 Uiso 1 1 calc R
C26 C 0.5940(4) 0.8414(5) 1.1847(3) 0.0580(19) Uani 1 1 d .
H26 H 0.6147 0.8849 1.2177 0.077 Uiso 1 1 calc R
C27 C 0.6045(3) 0.8401(4) 1.1260(3) 0.0590(15) Uani 1 1 d .
H27 H 0.6328 0.8823 1.1208 0.078 Uiso 1 1 calc R
C28 C 0.5733(3) 0.7770(3) 1.0771(2) 0.0454(12) Uani 1 1 d .
H28 H 0.5805 0.7775 1.0386 0.060 Uiso 1 1 calc R
C29 C 0.5309(3) 0.7116(4) 1.0831(3) 0.0357(14) Uani 1 1 d .
C30 C 0.4977(3) 0.6432(3) 1.0330(2) 0.0348(10) Uani 1 1 d .
C31 C 0.7776(5) 0.5671(8) 1.1575(5) 0.164(5) Uani 1 1 d .
H31A H 0.8038 0.5245 1.1930 0.218 Uiso 1 1 calc R
H31B H 0.8114 0.6076 1.1556 0.218 Uiso 1 1 calc R
C32 C 0.7331(5) 0.6138(7) 1.1766(7) 0.180(6) Uani 1 1 d .
H32A H 0.7605 0.6298 1.2246 0.239 Uiso 1 1 calc R
H32B H 0.7197 0.6677 1.1503 0.239 Uiso 1 1 calc R
C33 C 0.7358(4) 0.5746(7) 1.0388(4) 0.128(4) Uani 1 1 d .
H33A H 0.7110 0.5449 0.9956 0.192 Uiso 1 1 calc R
H33B H 0.7822 0.5901 1.0462 0.192 Uiso 1 1 calc R
H33C H 0.7105 0.6266 1.0384 0.192 Uiso 1 1 calc R
C34 C 0.6737(6) 0.5231(7) 1.2274(4) 0.135(4) Uani 1 1 d .
H34A H 0.6277 0.4995 1.2144 0.203 Uiso 1 1 calc R
H34B H 0.6875 0.5610 1.2663 0.203 Uiso 1 1 calc R
H34C H 0.7071 0.4761 1.2391 0.203 Uiso 1 1 calc R
C35 C 0.5127(8) 0.0181(5) 0.9760(9) 0.150(6) Uani 1 1 d .
H35A H 0.4972 -0.0348 0.9485 0.199 Uiso 1 1 calc R
H35B H 0.5639 0.0180 1.0000 0.199 Uiso 1 1 calc R
C36 C 0.5293(4) 0.1013(5) 0.8946(4) 0.113(3) Uani 1 1 d .
H36A H 0.5141 0.1511 0.8645 0.169 Uiso 1 1 calc R
H36B H 0.5233 0.0492 0.8681 0.169 Uiso 1 1 calc R
H36C H 0.5782 0.1079 0.9275 0.169 Uiso 1 1 calc R
N1 N 0.7412(3) 0.5208(3) 1.0905(3) 0.0842(17) Uani 1 1 d .
H1 H 0.7650 0.4712 1.0915 0.112 Uiso 1 1 calc R
N2 N 0.6720(3) 0.5737(4) 1.1686(3) 0.0873(19) Uani 1 1 d .
H2 H 0.6380 0.6154 1.1564 0.116 Uiso 1 1 calc R
N3 N 0.4876(3) 0.0950(4) 0.9304(3) 0.0813(18) Uani 1 1 d .
H3 H 0.4411 0.0884 0.8996 0.108 Uiso 1 1 calc R
O1 O 0.54284(15) 0.28887(18) 0.96851(14) 0.0317(7) Uani 1 1 d .
O2 O 0.59938(15) 0.3900(2) 1.09755(13) 0.0365(7) Uani 1 1 d .
O3 O 0.4342(2) 0.5068(3) 1.0041(2) 0.0365(11) Uani 1 1 d .
Lu1' Lu 0.5000 0.630585(13) 0.5000 0.03235(8) Uani 1 2 d S
Li1' Li 0.4397(5) 0.5386(5) 0.5880(4) 0.0452(19) Uani 1 1 d .
Li2' Li 0.5000 0.8351(12) 0.5000 0.047(4) Uani 1 2 d S
C1' C 0.3695(3) 0.7323(3) 0.4811(2) 0.0316(10) Uani 1 1 d .
C2' C 0.3034(3) 0.7102(3) 0.4230(2) 0.0404(11) Uani 1 1 d .
H2'1 H 0.3006 0.7054 0.3797 0.054 Uiso 1 1 calc R
C3' C 0.2456(3) 0.6963(3) 0.4307(3) 0.0398(12) Uani 1 1 d .
H3'1 H 0.2030 0.6838 0.3922 0.053 Uiso 1 1 calc R
C4' C 0.2483(4) 0.7004(4) 0.4963(4) 0.0407(14) Uani 1 1 d .
C5' C 0.1872(3) 0.6810(5) 0.5040(3) 0.0459(16) Uani 1 1 d .
H5' H 0.1448 0.6666 0.4658 0.061 Uiso 1 1 calc R
C6' C 0.1912(3) 0.6838(3) 0.5681(3) 0.0545(14) Uani 1 1 d .
H6' H 0.1515 0.6717 0.5733 0.072 Uiso 1 1 calc R
C7' C 0.2550(3) 0.7050(3) 0.6253(3) 0.0478(12) Uani 1 1 d .
H7' H 0.2573 0.7064 0.6686 0.064 Uiso 1 1 calc R
C8' C 0.3141(2) 0.7237(3) 0.6192(2) 0.0370(10) Uani 1 1 d .
H8' H 0.3560 0.7376 0.6581 0.049 Uiso 1 1 calc R
C9' C 0.3120(2) 0.7222(3) 0.5537(2) 0.0318(10) Uani 1 1 d .
C10' C 0.3734(2) 0.7413(3) 0.5455(2) 0.0295(10) Uani 1 1 d .
C11' C 0.4407(2) 0.7699(3) 0.60488(19) 0.0303(9) Uani 1 1 d .
C12' C 0.4450(2) 0.8541(3) 0.6365(2) 0.0337(10) Uani 1 1 d .
C13' C 0.3859(3) 0.9107(3) 0.6144(2) 0.0406(11) Uani 1 1 d .
H13' H 0.3432 0.8941 0.5776 0.054 Uiso 1 1 calc R
C14' C 0.3905(3) 0.9894(3) 0.6460(3) 0.0524(13) Uani 1 1 d .
H14' H 0.3509 1.0251 0.6309 0.070 Uiso 1 1 calc R
C15' C 0.4551(3) 1.0166(3) 0.7017(3) 0.0556(14) Uani 1 1 d .
H15' H 0.4581 1.0697 0.7236 0.074 Uiso 1 1 calc R
C16' C 0.5124(3) 0.9642(3) 0.7225(2) 0.0487(13) Uani 1 1 d .
H16' H 0.5549 0.9827 0.7587 0.065 Uiso 1 1 calc R
C17' C 0.5100(3) 0.8825(3) 0.6915(2) 0.0388(11) Uani 1 1 d .
C18' C 0.5691(3) 0.8280(3) 0.7128(2) 0.0422(11) Uani 1 1 d .
H18' H 0.6120 0.8465 0.7483 0.056 Uiso 1 1 calc R
C19' C 0.5655(2) 0.7492(3) 0.6831(2) 0.0407(11) Uani 1 1 d .
H19' H 0.6059 0.7147 0.6985 0.054 Uiso 1 1 calc R
C20' C 0.5004(2) 0.7184(3) 0.6282(2) 0.0311(9) Uani 1 1 d .
C21' C 0.5838(2) 0.4552(3) 0.54390(19) 0.0308(9) Uani 1 1 d .
C22' C 0.6522(2) 0.4494(3) 0.6036(2) 0.0404(11) Uani 1 1 d .
H22' H 0.6863 0.4911 0.6100 0.054 Uiso 1 1 calc R
C23' C 0.6676(2) 0.3856(3) 0.6497(2) 0.0445(12) Uani 1 1 d .
H23' H 0.7127 0.3829 0.6870 0.059 Uiso 1 1 calc R
C24' C 0.6172(2) 0.3224(3) 0.6432(2) 0.0377(10) Uani 1 1 d .
C25' C 0.6299(3) 0.2587(4) 0.6947(2) 0.0556(14) Uani 1 1 d .
H25' H 0.6735 0.2575 0.7340 0.074 Uiso 1 1 calc R
C26' C 0.5801(4) 0.2000(6) 0.6877(3) 0.072(2) Uani 1 1 d .
H26' H 0.5896 0.1597 0.7226 0.096 Uiso 1 1 calc R
C27' C 0.5147(3) 0.1988(4) 0.6291(3) 0.0634(16) Uani 1 1 d .
H27' H 0.4810 0.1575 0.6246 0.084 Uiso 1 1 calc R
C28' C 0.5003(3) 0.2593(3) 0.5775(2) 0.0464(12) Uani 1 1 d .
H28' H 0.4568 0.2575 0.5380 0.062 Uiso 1 1 calc R
C29' C 0.5497(3) 0.3236(4) 0.5830(3) 0.0359(14) Uani 1 1 d .
C30' C 0.5346(2) 0.3892(3) 0.5321(2) 0.0307(9) Uani 1 1 d .
C31' C 0.3807(4) 0.4197(6) 0.6461(4) 0.117(4) Uani 1 1 d .
H31C H 0.3501 0.4091 0.6666 0.156 Uiso 1 1 calc R
H31D H 0.3807 0.3673 0.6213 0.156 Uiso 1 1 calc R
C32' C 0.4496(5) 0.4350(7) 0.6988(5) 0.126(3) Uani 1 1 d .
H32C H 0.4665 0.3834 0.7277 0.168 Uiso 1 1 calc R
H32D H 0.4489 0.4831 0.7272 0.168 Uiso 1 1 calc R
C33' C 0.2931(3) 0.4627(5) 0.5332(3) 0.084(2) Uani 1 1 d .
H33D H 0.2737 0.5098 0.5008 0.126 Uiso 1 1 calc R
H33E H 0.2573 0.4394 0.5431 0.126 Uiso 1 1 calc R
H33F H 0.3098 0.4176 0.5141 0.126 Uiso 1 1 calc R
C34' C 0.5631(4) 0.4896(5) 0.7282(3) 0.095(3) Uani 1 1 d .
H34D H 0.5954 0.5022 0.7105 0.142 Uiso 1 1 calc R
H34E H 0.5836 0.4468 0.7642 0.142 Uiso 1 1 calc R
H34F H 0.5537 0.5422 0.7463 0.142 Uiso 1 1 calc R
C35' C 0.4633(5) 1.0148(5) 0.4757(6) 0.106(3) Uani 1 1 d .
H35C H 0.4533 1.0655 0.4460 0.141 Uiso 1 1 calc R
H35D H 0.4360 1.0203 0.5002 0.141 Uiso 1 1 calc R
C36' C 0.3640(4) 0.9308(4) 0.3980(4) 0.086(2) Uani 1 1 d .
H36D H 0.3499 0.8797 0.3692 0.129 Uiso 1 1 calc R
H36E H 0.3446 0.9819 0.3701 0.129 Uiso 1 1 calc R
H36F H 0.3471 0.9267 0.4312 0.129 Uiso 1 1 calc R
N1' N 0.3507(3) 0.4948(3) 0.5954(2) 0.0623(13) Uani 1 1 d .
H1' H 0.3352 0.5378 0.6136 0.083 Uiso 1 1 calc R
N2' N 0.4966(3) 0.4553(3) 0.6724(2) 0.0630(13) Uani 1 1 d .
H2' H 0.5064 0.4050 0.6565 0.084 Uiso 1 1 calc R
N3' N 0.4407(3) 0.9368(3) 0.4333(2) 0.0584(13) Uani 1 1 d .
H3' H 0.4550 0.9422 0.4007 0.078 Uiso 1 1 calc R
O1' O 0.42673(15) 0.74144(18) 0.47223(14) 0.0314(6) Uani 1 1 d .
O2' O 0.49936(15) 0.64047(19) 0.59995(13) 0.0336(6) Uani 1 1 d .
O3' O 0.5696(2) 0.5231(3) 0.5010(2) 0.0358(10) Uani 1 1 d .

loop_
_atom_site_aniso_label
_atom_site_aniso_U_11
_atom_site_aniso_U_22
_atom_site_aniso_U_33
_atom_site_aniso_U_23
_atom_site_aniso_U_13
_atom_site_aniso_U_12
Lu1 0.02975(17) 0.03123(18) 0.03724(17) 0.000 0.01551(14) 0.000
Li1 0.047(5) 0.043(5) 0.072(6) -0.008(4) 0.017(5) -0.011(4)
Li2 0.051(10) 0.034(9) 0.060(10) 0.000 0.034(8) 0.000
C1 0.036(3) 0.031(2) 0.032(3) 0.001(2) 0.016(2) 0.006(2)
C2 0.046(3) 0.044(3) 0.030(2) 0.006(2) 0.017(2) 0.009(2)
C3 0.051(3) 0.053(3) 0.036(3) 0.010(2) 0.028(3) 0.011(3)
C4 0.051(4) 0.039(3) 0.051(4) 0.004(3) 0.036(3) 0.010(3)
C5 0.052(4) 0.065(5) 0.064(4) 0.014(3) 0.041(3) 0.009(4)
C6 0.040(3) 0.067(4) 0.070(4) -0.002(3) 0.037(3) -0.001(3)
C7 0.033(3) 0.057(3) 0.053(3) -0.005(2) 0.019(2) 0.003(2)
C8 0.036(3) 0.044(3) 0.042(3) -0.001(2) 0.019(2) 0.007(2)
C9 0.035(3) 0.026(2) 0.034(3) -0.0031(19) 0.018(2) 0.0051(19)
C10 0.031(3) 0.027(2) 0.030(2) -0.0003(19) 0.015(2) 0.003(2)
C11 0.028(2) 0.040(2) 0.027(2) 0.0027(18) 0.0103(18) 0.0031(19)
C12 0.033(2) 0.046(3) 0.028(2) 0.0098(19) 0.0043(19) -0.001(2)
C13 0.049(3) 0.039(3) 0.051(3) 0.010(2) 0.017(2) 0.007(2)
C14 0.063(4) 0.048(3) 0.071(4) 0.015(3) 0.016(3) 0.010(3)
C15 0.077(5) 0.071(4) 0.090(5) 0.032(4) 0.027(4) 0.014(4)
C16 0.070(4) 0.092(5) 0.051(3) 0.042(3) 0.017(3) 0.005(4)
C17 0.045(3) 0.077(4) 0.039(3) 0.017(3) 0.013(2) -0.002(3)
C18 0.058(4) 0.105(5) 0.030(3) 0.020(3) 0.014(3) -0.009(3)
C19 0.052(3) 0.085(4) 0.032(3) -0.005(3) 0.022(2) -0.003(3)
C20 0.027(2) 0.048(3) 0.027(2) -0.0040(19) 0.0080(18) -0.004(2)
C21 0.034(2) 0.035(2) 0.041(2) 0.0086(19) 0.022(2) 0.0083(19)
C22 0.057(3) 0.044(3) 0.046(3) 0.011(2) 0.031(3) 0.011(2)
C23 0.067(4) 0.058(4) 0.049(3) 0.016(3) 0.044(3) 0.023(3)
C24 0.047(3) 0.047(3) 0.036(2) 0.007(2) 0.025(2) 0.018(2)
C25 0.056(4) 0.066(4) 0.035(3) -0.002(3) 0.024(2) 0.015(3)
C26 0.060(4) 0.067(5) 0.045(3) -0.028(3) 0.022(3) -0.003(3)
C27 0.062(4) 0.060(3) 0.059(3) -0.022(3) 0.032(3) -0.013(3)
C28 0.058(3) 0.042(3) 0.047(3) -0.009(2) 0.033(2) -0.001(2)
C29 0.041(3) 0.033(3) 0.033(3) 0.004(2) 0.017(2) 0.012(2)
C30 0.040(3) 0.032(3) 0.035(2) 0.0086(19) 0.020(2) 0.007(2)
C31 0.075(6) 0.271(14) 0.153(9) -0.136(9) 0.058(6) -0.093(8)
C32 0.111(8) 0.172(11) 0.272(15) -0.152(11) 0.103(9) -0.066(8)
C33 0.081(6) 0.213(11) 0.109(7) 0.051(7) 0.060(5) -0.001(6)
C34 0.149(9) 0.167(9) 0.072(5) -0.023(6) 0.036(6) -0.039(7)
C35 0.158(12) 0.024(4) 0.31(2) -0.016(7) 0.148(11) -0.002(6)
C36 0.101(6) 0.113(7) 0.122(7) -0.068(5) 0.051(5) -0.002(5)
N1 0.066(4) 0.059(3) 0.133(5) -0.008(3) 0.052(4) -0.002(3)
N2 0.050(3) 0.073(4) 0.119(5) -0.041(4) 0.023(3) -0.010(3)
N3 0.068(4) 0.066(4) 0.087(4) -0.035(3) 0.018(3) 0.001(3)
O1 0.0271(16) 0.0345(16) 0.0295(16) -0.0065(12) 0.0099(13) -0.0008(13)
O2 0.0336(16) 0.0401(17) 0.0346(15) -0.0079(14) 0.0150(13) 0.0008(14)
O3 0.030(2) 0.028(2) 0.053(3) 0.0022(19) 0.021(2) 0.0017(18)
Lu1' 0.03337(18) 0.03190(19) 0.03616(17) 0.000 0.01997(14) 0.000
Li1' 0.049(5) 0.050(5) 0.041(4) 0.002(4) 0.024(4) 0.000(4)
Li2' 0.046(10) 0.040(10) 0.046(9) 0.000 0.015(7) 0.000
C1' 0.034(3) 0.030(2) 0.034(3) 0.001(2) 0.018(2) 0.004(2)
C2' 0.040(3) 0.045(3) 0.031(2) -0.002(2) 0.012(2) 0.005(2)
C3' 0.032(3) 0.042(3) 0.039(3) -0.008(2) 0.011(2) 0.001(2)
C4' 0.032(3) 0.031(3) 0.065(4) 0.000(3) 0.027(3) 0.003(2)
C5' 0.027(3) 0.046(4) 0.060(4) -0.012(3) 0.018(3) -0.006(3)
C6' 0.042(3) 0.054(3) 0.084(4) -0.013(3) 0.043(3) -0.011(2)
C7' 0.055(3) 0.044(3) 0.060(3) 0.003(2) 0.040(3) 0.003(2)
C8' 0.039(3) 0.037(2) 0.035(2) -0.0022(19) 0.018(2) 0.002(2)
C9' 0.031(3) 0.029(2) 0.036(3) -0.002(2) 0.016(2) 0.003(2)
C10' 0.032(3) 0.025(2) 0.030(2) 0.0014(18) 0.013(2) 0.0030(19)
C11' 0.028(2) 0.036(2) 0.028(2) 0.0030(18) 0.0152(18) -0.0007(19)
C12' 0.041(3) 0.034(2) 0.031(2) -0.0012(18) 0.021(2) -0.005(2)
C13' 0.049(3) 0.034(2) 0.042(2) -0.001(2) 0.023(2) -0.002(2)
C14' 0.068(4) 0.039(3) 0.057(3) 0.004(2) 0.035(3) 0.005(3)
C15' 0.086(4) 0.033(3) 0.057(3) -0.010(2) 0.042(3) -0.013(3)
C16' 0.062(3) 0.046(3) 0.040(3) -0.007(2) 0.025(2) -0.016(3)
C17' 0.049(3) 0.038(3) 0.035(2) -0.0052(19) 0.024(2) -0.012(2)
C18' 0.034(3) 0.059(3) 0.029(2) -0.004(2) 0.0112(19) -0.014(2)
C19' 0.031(3) 0.053(3) 0.036(2) 0.002(2) 0.014(2) -0.002(2)
C20' 0.031(2) 0.034(2) 0.030(2) 0.0037(18) 0.0153(18) 0.0007(18)
C21' 0.030(2) 0.034(2) 0.027(2) -0.0104(18) 0.0125(18) 0.0010(18)
C22' 0.038(3) 0.040(3) 0.040(3) -0.010(2) 0.016(2) 0.000(2)
C23' 0.031(2) 0.051(3) 0.039(3) -0.012(2) 0.006(2) 0.011(2)
C24' 0.036(3) 0.040(3) 0.030(2) -0.0026(19) 0.0100(19) 0.010(2)
C25' 0.055(3) 0.064(4) 0.033(3) 0.009(2) 0.008(2) 0.015(3)
C26' 0.076(5) 0.080(6) 0.046(4) 0.030(4) 0.017(4) 0.005(5)
C27' 0.062(4) 0.059(4) 0.063(4) 0.025(3) 0.024(3) -0.002(3)
C28' 0.046(3) 0.051(3) 0.035(3) 0.007(2) 0.013(2) -0.001(2)
C29' 0.044(3) 0.033(3) 0.026(2) 0.002(2) 0.013(2) 0.006(2)
C30' 0.032(2) 0.028(2) 0.027(2) -0.0027(18) 0.0097(19) 0.003(2)
C31' 0.097(6) 0.164(8) 0.069(4) 0.046(5) 0.022(4) -0.066(6)
C32' 0.114(7) 0.170(9) 0.119(7) 0.071(6) 0.074(6) 0.010(6)
C33' 0.060(4) 0.099(5) 0.096(5) 0.003(4) 0.039(4) -0.011(4)
C34' 0.119(7) 0.096(5) 0.049(4) -0.002(3) 0.023(4) 0.037(5)
C35' 0.101(6) 0.045(4) 0.187(10) 0.025(5) 0.082(7) 0.015(4)
C36' 0.081(5) 0.072(4) 0.113(6) 0.023(4) 0.051(4) 0.030(4)
N1' 0.057(3) 0.067(3) 0.080(3) -0.014(3) 0.046(3) -0.013(2)
N2' 0.076(4) 0.068(3) 0.066(3) 0.025(3) 0.051(3) 0.027(3)
N3' 0.066(4) 0.051(3) 0.066(3) 0.009(2) 0.038(3) 0.015(2)
O1' 0.0306(16) 0.0350(16) 0.0337(17) 0.0042(12) 0.0192(13) 0.0055(13)
O2' 0.0335(16) 0.0354(16) 0.0316(14) 0.0022(13) 0.0149(12) 0.0028(13)
O3' 0.039(2) 0.031(2) 0.046(2) 0.0022(18) 0.028(2) 0.001(2)

loop_
_atom_type_symbol
_atom_type_description
_atom_type_scat_dispersion_real
_atom_type_scat_dispersion_imag
_atom_type_scat_source
C C 0.0033 0.0016 'International Tables Vol C Tables 4.2.6.8 and 6.1.1.4'
H H 0.0000 0.0000 'International Tables Vol C Tables 4.2.6.8 and 6.1.1.4'
N N 0.0061 0.0033 'International Tables Vol C Tables 4.2.6.8 and 6.1.1.4'
O O 0.0106 0.0060 'International Tables Vol C Tables 4.2.6.8 and 6.1.1.4'
Li Li -0.0003 0.0001 'International Tables Vol C Tables 4.2.6.8 and 6.1.1.4'
Lu Lu -0.4720 5.8584 'International Tables Vol C Tables 4.2.6.8 and 6.1.1.4'

loop_
_geom_angle_atom_site_label_1
_geom_angle_atom_site_label_2
_geom_angle_atom_site_label_3
_geom_angle
_geom_angle_site_symmetry_1
_geom_angle_site_symmetry_3
O3 Lu1 O3 83.4(2) . 2_657
O3 Lu1 O1 101.00(13) . 2_657
O3 Lu1 O1 164.92(13) 2_657 2_657
O3 Lu1 O1 164.92(12) . .
O3 Lu1 O1 101.00(13) 2_657 .
O1 Lu1 O1 78.51(15) 2_657 .
O3 Lu1 O2 110.94(13) . .
O3 Lu1 O2 75.23(14) 2_657 .
O1 Lu1 O2 89.77(11) 2_657 .
O1 Lu1 O2 84.14(10) . .
O3 Lu1 O2 75.23(14) . 2_657
O3 Lu1 O2 110.94(13) 2_657 2_657
O1 Lu1 O2 84.14(10) 2_657 2_657
O1 Lu1 O2 89.76(11) . 2_657
O2 Lu1 O2 172.14(16) . 2_657
O3 Lu1 Li2 138.31(12) . .
O3 Lu1 Li2 138.31(11) 2_657 .
O1 Lu1 Li2 39.26(8) 2_657 .
O1 Lu1 Li2 39.26(8) . .
O2 Lu1 Li2 86.07(8) . .
O2 Lu1 Li2 86.07(8) 2_657 .
O3 Lu1 Li1 97.6(2) . .
O3 Lu1 Li1 36.7(2) 2_657 .
O1 Lu1 Li1 128.27(19) 2_657 .
O1 Lu1 Li1 94.3(2) . .
O2 Lu1 Li1 38.6(2) . .
O2 Lu1 Li1 147.5(2) 2_657 .
Li2 Lu1 Li1 116.64(17) . .
O3 Lu1 Li1 36.7(2) . 2_657
O3 Lu1 Li1 97.6(2) 2_657 2_657
O1 Lu1 Li1 94.3(2) 2_657 2_657
O1 Lu1 Li1 128.27(19) . 2_657
O2 Lu1 Li1 147.5(2) . 2_657
O2 Lu1 Li1 38.6(2) 2_657 2_657
Li2 Lu1 Li1 116.64(17) . 2_657
Li1 Lu1 Li1 126.7(3) . 2_657
O3 Li1 O2 89.6(4) 2_657 .
O3 Li1 N1 117.8(6) 2_657 .
O2 Li1 N1 137.4(5) . .
O3 Li1 N2 124.2(5) 2_657 .
O2 Li1 N2 105.0(5) . .
N1 Li1 N2 86.7(4) . .
O3 Li1 C32 130.0(5) 2_657 .
O2 Li1 C32 128.5(6) . .
N1 Li1 C32 58.3(3) . .
N2 Li1 C32 28.9(3) . .
O3 Li1 Lu1 44.3(2) 2_657 .
O2 Li1 Lu1 45.2(2) . .
N1 Li1 Lu1 148.8(5) . .
N2 Li1 Lu1 124.3(5) . .
C32 Li1 Lu1 151.8(4) . .
O1 Li2 O1 90.4(7) 2_657 .
O1 Li2 N3 101.0(2) 2_657 2_657
O1 Li2 N3 149.0(2) . 2_657
O1 Li2 N3 149.0(2) 2_657 .
O1 Li2 N3 101.0(2) . .
N3 Li2 N3 83.9(7) 2_657 .
O1 Li2 Lu1 45.2(4) 2_657 .
O1 Li2 Lu1 45.2(4) . .
N3 Li2 Lu1 138.0(4) 2_657 .
N3 Li2 Lu1 138.0(4) . .
O1 C1 C10 121.6(4) . .
O1 C1 C2 118.3(4) . .
C10 C1 C2 120.1(5) . .
C3 C2 C1 120.9(4) . .
C2 C3 C4 121.1(5) . .
C5 C4 C9 122.2(6) . .
C5 C4 C3 120.6(5) . .
C9 C4 C3 117.2(6) . .
C6 C5 C4 119.8(6) . .
C5 C6 C7 119.3(5) . .
C8 C7 C6 121.4(5) . .
C7 C8 C9 120.9(5) . .
C4 C9 C10 121.6(5) . .
C4 C9 C8 116.3(5) . .
C10 C9 C8 122.0(4) . .
C1 C10 C9 118.9(4) . .
C1 C10 C11 119.8(4) . .
C9 C10 C11 121.3(4) . .
C20 C11 C12 119.2(4) . .
C20 C11 C10 120.5(4) . .
C12 C11 C10 120.4(4) . .
C17 C12 C13 116.8(4) . .
C17 C12 C11 121.1(5) . .
C13 C12 C11 122.1(4) . .
C14 C13 C12 122.5(5) . .
C13 C14 C15 120.1(6) . .
C16 C15 C14 119.9(6) . .
C15 C16 C17 122.0(6) . .
C18 C17 C12 118.0(5) . .
C18 C17 C16 123.4(5) . .
C12 C17 C16 118.6(5) . .
C19 C18 C17 121.6(5) . .
C18 C19 C20 121.0(5) . .
O2 C20 C11 122.1(4) . .
O2 C20 C19 118.8(4) . .
C11 C20 C19 119.1(4) . .
O3 C21 C30 122.5(4) . .
O3 C21 C22 117.7(4) . .
C30 C21 C22 119.8(4) . .
C23 C22 C21 121.0(5) . .
C22 C23 C24 121.3(4) . .
C25 C24 C23 121.3(4) . .
C25 C24 C29 120.0(5) . .
C23 C24 C29 118.7(5) . .
C26 C25 C24 121.3(5) . .
C25 C26 C27 119.7(6) . .
C28 C27 C26 120.2(6) . .
C27 C28 C29 122.0(5) . .
C28 C29 C24 116.9(5) . .
C28 C29 C30 123.7(5) . .
C24 C29 C30 119.4(5) . .
C21 C30 C29 119.5(4) . .
C21 C30 C30 120.1(3) . 2_657
C29 C30 C30 120.4(4) . 2_657
C32 C31 N1 115.1(8) . .
N2 C32 C31 118.3(8) . .
N2 C32 Li1 48.4(4) . .
C31 C32 Li1 75.5(5) . .
C35 C35 N3 111.5(9) 2_657 .
C33 N1 C31 109.9(8) . .
C33 N1 Li1 111.9(6) . .
C31 N1 Li1 103.9(6) . .
C32 N2 C34 119.0(9) . .
C32 N2 Li1 102.7(6) . .
C34 N2 Li1 110.7(5) . .
C36 N3 C35 107.6(7) . .
C36 N3 Li2 116.1(5) . .
C35 N3 Li2 102.8(7) . .
C1 O1 Li2 132.8(4) . .
C1 O1 Lu1 117.1(3) . .
Li2 O1 Lu1 95.5(4) . .
C20 O2 Li1 128.0(4) . .
C20 O2 Lu1 122.8(2) . .
Li1 O2 Lu1 96.2(3) . .
C21 O3 Li1 134.6(4) . 2_657
C21 O3 Lu1 121.6(3) . .
Li1 O3 Lu1 99.0(3) 2_657 .
O1' Lu1' O1' 78.87(15) 2_656 .
O1' Lu1' O3' 165.43(12) 2_656 2_656
O1' Lu1' O3' 100.32(13) . 2_656
O1' Lu1' O3' 100.32(13) 2_656 .
O1' Lu1' O3' 165.43(12) . .
O3' Lu1' O3' 84.1(2) 2_656 .
O1' Lu1' O2' 90.46(10) 2_656 .
O1' Lu1' O2' 83.48(10) . .
O3' Lu1' O2' 75.03(13) 2_656 .
O3' Lu1' O2' 111.09(13) . .
O1' Lu1' O2' 83.48(10) 2_656 2_656
O1' Lu1' O2' 90.46(10) . 2_656
O3' Lu1' O2' 111.09(13) 2_656 2_656
O3' Lu1' O2' 75.03(13) . 2_656
O2' Lu1' O2' 172.17(15) . 2_656
O1' Lu1' Li1' 128.73(16) 2_656 .
O1' Lu1' Li1' 94.00(17) . .
O3' Lu1' Li1' 36.71(18) 2_656 .
O3' Lu1' Li1' 97.65(19) . .
O2' Lu1' Li1' 38.37(17) . .
O2' Lu1' Li1' 147.73(17) 2_656 .
O1' Lu1' Li1' 94.00(17) 2_656 2_656
O1' Lu1' Li1' 128.73(16) . 2_656
O3' Lu1' Li1' 97.65(19) 2_656 2_656
O3' Lu1' Li1' 36.71(18) . 2_656
O2' Lu1' Li1' 147.73(16) . 2_656
O2' Lu1' Li1' 38.37(16) 2_656 2_656
Li1' Lu1' Li1' 126.5(3) . 2_656
O1' Lu1' Li2' 39.43(8) 2_656 .
O1' Lu1' Li2' 39.43(8) . .
O3' Lu1' Li2' 137.95(11) 2_656 .
O3' Lu1' Li2' 137.95(11) . .
O2' Lu1' Li2' 86.08(7) . .
O2' Lu1' Li2' 86.08(7) 2_656 .
Li1' Lu1' Li2' 116.76(15) . .
Li1' Lu1' Li2' 116.76(15) 2_656 .
O3' Li1' O2' 89.0(4) 2_656 .
O3' Li1' N1' 112.5(4) 2_656 .
O2' Li1' N1' 143.6(5) . .
O3' Li1' N2' 125.1(5) 2_656 .
O2' Li1' N2' 107.0(4) . .
N1' Li1' N2' 84.9(4) . .
O3' Li1' Lu1' 44.4(2) 2_656 .
O2' Li1' Lu1' 44.66(18) . .
N1' Li1' Lu1' 147.9(4) . .
N2' Li1' Lu1' 125.6(4) . .
O1' Li2' O1' 88.4(7) . 2_656
O1' Li2' N3' 150.86(16) . 2_656
O1' Li2' N3' 100.62(17) 2_656 2_656
O1' Li2' N3' 100.62(17) . .
O1' Li2' N3' 150.86(16) 2_656 .
N3' Li2' N3' 84.9(7) 2_656 .
O1' Li2' Lu1' 44.2(4) . .
O1' Li2' Lu1' 44.2(4) 2_656 .
N3' Li2' Lu1' 137.6(4) 2_656 .
N3' Li2' Lu1' 137.6(4) . .
O1' C1' C10' 121.3(4) . .
O1' C1' C2' 119.0(4) . .
C10' C1' C2' 119.7(4) . .
C3' C2' C1' 120.6(4) . .
C2' C3' C4' 121.4(5) . .
C9' C4' C3' 119.1(6) . .
C9' C4' C5' 120.2(6) . .
C3' C4' C5' 120.7(6) . .
C6' C5' C4' 119.8(5) . .
C5' C6' C7' 119.9(5) . .
C8' C7' C6' 121.4(5) . .
C7' C8' C9' 120.5(4) . .
C4' C9' C8' 118.3(5) . .
C4' C9' C10' 119.9(5) . .
C8' C9' C10' 121.8(4) . .
C1' C10' C9' 119.1(4) . .
C1' C10' C11' 119.7(4) . .
C9' C10' C11' 121.2(4) . .
C20' C11' C12' 119.3(4) . .
C20' C11' C10' 120.5(4) . .
C12' C11' C10' 120.1(4) . .
C17' C12' C13' 117.9(4) . .
C17' C12' C11' 119.9(4) . .
C13' C12' C11' 122.2(4) . .
C14' C13' C12' 121.4(5) . .
C13' C14' C15' 120.4(5) . .
C16' C15' C14' 118.9(5) . .
C15' C16' C17' 122.5(5) . .
C18' C17' C16' 122.8(4) . .
C18' C17' C12' 118.4(4) . .
C16' C17' C12' 118.8(4) . .
C19' C18' C17' 122.0(4) . .
C18' C19' C20' 120.7(4) . .
O2' C20' C11' 121.6(4) . .
O2' C20' C19' 118.8(4) . .
C11' C20' C19' 119.6(4) . .
O3' C21' C30' 121.9(4) . .
O3' C21' C22' 119.2(4) . .
C30' C21' C22' 118.9(4) . .
C23' C22' C21' 121.4(5) . .
C22' C23' C24' 121.4(4) . .
C23' C24' C25' 122.7(4) . .
C23' C24' C29' 118.8(4) . .
C25' C24' C29' 118.6(5) . .
C26' C25' C24' 121.4(5) . .
C25' C26' C27' 121.0(6) . .
C28' C27' C26' 119.5(6) . .
C27' C28' C29' 121.7(5) . .
C28' C29' C30' 122.7(5) . .
C28' C29' C24' 117.7(5) . .
C30' C29' C24' 119.6(5) . .
C21' C30' C29' 119.4(4) . .
C21' C30' C30' 120.4(3) . 2_656
C29' C30' C30' 120.1(4) . 2_656
C32' C31' N1' 113.6(6) . .
C31' C32' N2' 112.0(7) . .
C35' C35' N3' 113.6(6) 2_656 .
C33' N1' C31' 108.8(5) . .
C33' N1' Li1' 116.3(4) . .
C31' N1' Li1' 102.1(4) . .
C32' N2' C34' 109.5(6) . .
C32' N2' Li1' 105.4(5) . .
C34' N2' Li1' 116.9(5) . .
C35' N3' C36' 110.5(6) . .
C35' N3' Li2' 104.4(6) . .
C36' N3' Li2' 119.2(5) . .
C1' O1' Li2' 132.4(4) . .
C1' O1' Lu1' 117.7(3) . .
Li2' O1' Lu1' 96.3(4) . .
C20' O2' Li1' 129.7(4) . .
C20' O2' Lu1' 121.1(2) . .
Li1' O2' Lu1' 97.0(3) . .
C21' O3' Li1' 135.0(4) . 2_656
C21' O3' Lu1' 120.8(3) . .
Li1' O3' Lu1' 98.9(3) 2_656 .

loop_
_geom_bond_atom_site_label_1
_geom_bond_atom_site_label_2
_geom_bond_distance
_geom_bond_site_symmetry_2
Lu1 O3 2.189(4) .
Lu1 O3 2.189(4) 2_657
Lu1 O1 2.192(3) 2_657
Lu1 O1 2.192(3) .
Lu1 O2 2.210(3) .
Lu1 O2 2.210(3) 2_657
Lu1 Li2 3.073(17) .
Lu1 Li1 3.094(9) .
Lu1 Li1 3.094(9) 2_657
Li1 O3 1.871(10) 2_657
Li1 O2 1.940(10) .
Li1 N1 2.034(11) .
Li1 N2 2.138(11) .
Li1 C32 2.789(12) .
Li2 O1 1.954(12) 2_657
Li2 O1 1.954(12) .
Li2 N3 2.134(14) 2_657
Li2 N3 2.134(14) .
C1 O1 1.342(6) .
C1 C10 1.384(6) .
C1 C2 1.423(6) .
C2 C3 1.356(7) .
C3 C4 1.444(8) .
C4 C5 1.385(10) .
C4 C9 1.407(7) .
C5 C6 1.380(8) .
C6 C7 1.400(7) .
C7 C8 1.355(7) .
C8 C9 1.434(6) .
C9 C10 1.427(7) .
C10 C11 1.494(6) .
C11 C20 1.386(6) .
C11 C12 1.429(6) .
C12 C17 1.414(6) .
C12 C13 1.420(7) .
C13 C14 1.356(7) .
C14 C15 1.390(9) .
C15 C16 1.341(10) .
C16 C17 1.426(8) .
C17 C18 1.406(8) .
C18 C19 1.357(8) .
C19 C20 1.438(6) .
C20 O2 1.326(5) .
C21 O3 1.355(6) .
C21 C30 1.390(6) .
C21 C22 1.430(6) .
C22 C23 1.353(7) .
C23 C24 1.421(7) .
C24 C25 1.401(7) .
C24 C29 1.430(7) .
C25 C26 1.346(9) .
C26 C27 1.411(8) .
C27 C28 1.365(7) .
C28 C29 1.400(8) .
C29 C30 1.442(8) .
C30 C30 1.502(8) 2_657
C31 C32 1.405(12) .
C31 N1 1.484(9) .
C32 N2 1.380(11) .
C33 N1 1.365(9) .
C34 N2 1.493(10) .
C35 C35 1.40(2) 2_657
C35 N3 1.474(13) .
C36 N3 1.447(10) .
O3 Li1 1.871(10) 2_657
Lu1' O1' 2.194(3) 2_656
Lu1' O1' 2.194(3) .
Lu1' O3' 2.212(4) 2_656
Lu1' O3' 2.212(4) .
Lu1' O2' 2.213(3) .
Lu1' O2' 2.213(3) 2_656
Lu1' Li1' 3.124(8) .
Lu1' Li1' 3.124(8) 2_656
Lu1' Li2' 3.127(18) .
Li1' O3' 1.891(9) 2_656
Li1' O2' 1.954(9) .
Li1' N1' 2.100(10) .
Li1' N2' 2.106(9) .
Li2' O1' 1.998(13) .
Li2' O1' 1.998(13) 2_656
Li2' N3' 2.107(14) 2_656
Li2' N3' 2.107(14) .
C1' O1' 1.338(5) .
C1' C10' 1.388(6) .
C1' C2' 1.434(6) .
C2' C3' 1.344(7) .
C3' C4' 1.419(8) .
C4' C9' 1.398(8) .
C4' C5' 1.431(9) .
C5' C6' 1.372(8) .
C6' C7' 1.395(7) .
C7' C8' 1.367(7) .
C8' C9' 1.422(6) .
C9' C10' 1.441(7) .
C10' C11' 1.488(6) .
C11' C20' 1.380(6) .
C11' C12' 1.446(6) .
C12' C17' 1.418(6) .
C12' C13' 1.419(6) .
C13' C14' 1.371(6) .
C14' C15' 1.415(8) .
C15' C16' 1.354(8) .
C16' C17' 1.413(6) .
C17' C18' 1.401(7) .
C18' C19' 1.357(7) .
C19' C20' 1.431(6) .
C20' O2' 1.340(5) .
C21' O3' 1.339(6) .
C21' C30' 1.393(6) .
C21' C22' 1.442(6) .
C22' C23' 1.333(7) .
C23' C24' 1.406(7) .
C24' C25' 1.420(7) .
C24' C29' 1.433(7) .
C25' C26' 1.348(10) .
C26' C27' 1.390(9) .
C27' C28' 1.383(7) .
C28' C29' 1.407(8) .
C29' C30' 1.425(7) .
C30' C30' 1.494(8) 2_656
C31' C32' 1.406(10) .
C31' N1' 1.518(8) .
C32' N2' 1.413(8) .
C33' N1' 1.433(7) .
C34' N2' 1.475(8) .
C35' C35' 1.430(17) 2_656
C35' N3' 1.449(10) .
C36' N3' 1.454(8) .
O3' Li1' 1.891(9) 2_656
